data_1564901
loop_
_publ_author_name
'Su, Jian'
'Yuan, Shuai'
'Cheng, Yi-Xun'
'Yang, Zhi-Mei'
'Zuo, Jing-Lin'

_publ_section_title
;
 Coordination-Bond-Directed Synthesis of Hydrogen-bonded Organic
 Frameworks from Metal--Organic Frameworks as Templates
;
_journal_name_full 'Chemical Science'
_journal_paper_doi 10.1039/D1SC03962H
_journal_year 2021
_chemical_formula_moiety '0.5(C68 H40 Cu2 O18 S8)'
_chemical_formula_sum 'C34 H20 Cu O9 S4'
_chemical_formula_weight 764.28
_space_group_crystal_system monoclinic
_space_group_IT_number 15
_space_group_name_Hall '-C 2yc'
_space_group_name_H-M_alt 'C 1 2/c 1'
_atom_sites_solution_hydrogens mixed
_audit_creation_date 2021-10-06
_audit_creation_method
;
Olex2 1.2-beta
(compiled 2018.05.29 svn.r3508 for OlexSys, GUI svn.r5506)
;
_audit_update_record
;
2021-10-07 deposited with the CCDC.	2021-10-11 downloaded from the CCDC.
;
_cell_angle_alpha 90
_cell_angle_beta 101.17(3)
_cell_angle_gamma 90
_cell_formula_units_Z 4
_cell_length_a 18.757(4)
_cell_length_b 35.559(7)
_cell_length_c 8.899(2)
_cell_measurement_reflns_used 2021
_cell_measurement_temperature 173
_cell_measurement_theta_max 24.95
_cell_measurement_theta_min 2.22
_cell_volume 5823(2)
_computing_cell_refinement 'SAINT v8.37A (Bruker, 2015)'
_computing_data_collection 'Bruker SMART'
_computing_data_reduction 'SAINT v8.37A (Bruker, 2015)'
_computing_molecular_graphics 'Olex2 (Dolomanov et al., 2009)'
_computing_publication_material 'Olex2 (Dolomanov et al., 2009)'
_computing_structure_refinement 'XL (Sheldrick, 2008)'
_diffrn_ambient_temperature 173
_diffrn_measured_fraction_theta_full 0.993
_diffrn_measured_fraction_theta_max 0.988
_diffrn_measurement_device_type 'Bruker APEX-II CCD'
_diffrn_measurement_method '\f and \w scans'
_diffrn_radiation_type MoK\a
_diffrn_radiation_wavelength 0.71073
_diffrn_reflns_av_R_equivalents 0.1197
_diffrn_reflns_av_unetI/netI 0.1536
_diffrn_reflns_Laue_measured_fraction_full 0.993
_diffrn_reflns_Laue_measured_fraction_max 0.988
_diffrn_reflns_limit_h_max 22
_diffrn_reflns_limit_h_min -22
_diffrn_reflns_limit_k_max 38
_diffrn_reflns_limit_k_min -42
_diffrn_reflns_limit_l_max 10
_diffrn_reflns_limit_l_min -10
_diffrn_reflns_number 15760
_diffrn_reflns_point_group_measured_fraction_full 0.993
_diffrn_reflns_point_group_measured_fraction_max 0.988
_diffrn_reflns_theta_full 25.242
_diffrn_reflns_theta_max 25.387
_diffrn_reflns_theta_min 2.044
_diffrn_source 'fine-focus sealed tube'
_diffrn_standards_number 0
_exptl_absorpt_coefficient_mu 0.550
_exptl_absorpt_correction_T_max 0.7452
_exptl_absorpt_correction_T_min 0.5714
_exptl_absorpt_correction_type none
_exptl_absorpt_process_details
;
SADABS-2016/2 (Bruker,2016/2) was used for absorption correction.
wR2(int) was 0.0905 before and 0.0589 after correction.
The Ratio of minimum to maximum transmission is 0.7668.
The \l/2 correction factor is Not present.
;
_exptl_crystal_colour 'dark red'
_exptl_crystal_density_diffrn 0.872
_exptl_crystal_description neddle-like
_exptl_crystal_F_000 1556
_exptl_crystal_size_max 0.20
_exptl_crystal_size_mid 0.12
_exptl_crystal_size_min 0.10
_refine_diff_density_max 1.004
_refine_diff_density_min -1.179
_refine_diff_density_rms 0.126
_refine_ls_extinction_method none
_refine_ls_goodness_of_fit_ref 0.995
_refine_ls_hydrogen_treatment mixed
_refine_ls_matrix_type full
_refine_ls_number_parameters 228
_refine_ls_number_reflns 5307
_refine_ls_number_restraints 224
_refine_ls_restrained_S_all 1.019
_refine_ls_R_factor_all 0.1728
_refine_ls_R_factor_gt 0.1094
_refine_ls_shift/su_max 0.000
_refine_ls_shift/su_mean 0.000
_refine_ls_structure_factor_coef Fsqd
_refine_ls_weighting_details 'w=1/[\s^2^(Fo^2^)+(0.2000P)^2^] where P=(Fo^2^+2Fc^2^)/3'
_refine_ls_weighting_scheme calc
_refine_ls_wR_factor_gt 0.3075
_refine_ls_wR_factor_ref 0.3475
_reflns_Friedel_coverage 0.000
_reflns_number_gt 2486
_reflns_number_total 5307
_reflns_threshold_expression 'I > 2\s(I)'
_cod_data_source_file d1sc03962h2.cif
_cod_data_source_block CuII_TTFTB
_cod_database_code 1564901
_shelx_shelxl_version_number 2014/7
_shelx_space_group_comment
;
The symmetry employed for this shelxl refinement is uniquely defined
by the following loop, which should always be used as a source of
symmetry information in preference to the above space-group names.
They are only intended as comments.
;
_olex2_refinement_description
;
1. Fixed Uiso
 At 1.2 times of:
  All C(H) groups
 At 1.5 times of:
  All O(H,H) groups
2. Restrained distances
 H3-O3
 0.84 with sigma of 0.02
 H3-O4
 2.29 with sigma of 0.02
 H3-C18
 1.76 with sigma of 0.02
 O3-C18
 1.2 with sigma of 0.02
 C2-C1 \\sim C18-C15
 with sigma of 0.002
3. Uiso/Uaniso restraints and constraints
Uanis(S2) \\sim Ueq, Uanis(S1) \\sim Ueq, Uanis(C8) \\sim Ueq, Uanis(C10) \\sim
Ueq, Uanis(C9) \\sim Ueq, Uanis(C11) \\sim Ueq: with sigma of 0.005 and sigma
for terminal atoms of 0.01
4. Rigid body (RIGU) restrains
 S1, S2, C10, C11, C9, C12, C13, C17, C8, C14, C16, C5, C15, C6, C4, C18, C7,
 C3, O4, O3, O5, C2, C1, O1, O2, Cu1
 with sigma for 1-2 distances of 0.001 and sigma for 1-3 distances of 0.001
5. Others
 Fixed Sof: O5(0.5) H5A(0.5) H5B(0.5)
6.a Riding coordinates:
 O5(H5A,H5B)
6.b Aromatic/amide H refined with riding coordinates:
 C6(H6), C4(H4), C7(H7), C3(H3A), C13(H13), C14(H14), C17(H17), C16(H16)
;
_olex2_submission_special_instructions 'No special instructions were received'

loop_
_space_group_symop_operation_xyz
'x, y, z'
'-x, y, -z+1/2'
'x+1/2, y+1/2, z'
'-x+1/2, y+1/2, -z+1/2'
'-x, -y, -z'
'x, -y, z-1/2'
'-x+1/2, -y+1/2, -z'
'x+1/2, -y+1/2, z-1/2'

loop_
_atom_site_label
_atom_site_type_symbol
_atom_site_fract_x
_atom_site_fract_y
_atom_site_fract_z
_atom_site_U_iso_or_equiv
_atom_site_adp_type
_atom_site_occupancy
_atom_site_site_symmetry_order
_atom_site_calc_flag
_atom_site_refinement_flags_posn
_atom_site_refinement_flags_adp
_atom_site_refinement_flags_occupancy
_atom_site_disorder_assembly
_atom_site_disorder_group
S2 S 0.56391(11) 0.41293(4) 0.8760(2) 0.0392(5) Uani 1 1 d . U . . .
S1 S 0.56881(10) 0.50393(4) 0.8633(2) 0.0388(5) Uani 1 1 d . U . . .
C8 C 0.5321(3) 0.54786(15) 0.8001(7) 0.0313(13) Uani 1 1 d . U . . .
C10 C 0.5000 0.4398(2) 0.7500 0.0248(15) Uani 1 2 d S TU P . .
C9 C 0.5000 0.4775(2) 0.7500 0.0269(15) Uani 1 2 d S TU P . .
O2 O 0.7476(4) 0.67214(16) 1.1721(7) 0.085(2) Uani 1 1 d . U . . .
C6 C 0.6196(4) 0.57892(18) 1.0106(8) 0.0419(16) Uani 1 1 d . U . . .
H6 H 0.6182 0.5575 1.0696 0.050 Uiso 1 1 calc R . . . .
C5 C 0.5775(4) 0.58041(17) 0.8646(8) 0.0401(15) Uani 1 1 d . U . . .
C4 C 0.5838(4) 0.61255(17) 0.7778(9) 0.0458(17) Uani 1 1 d . U . . .
H4 H 0.5595 0.6135 0.6764 0.055 Uiso 1 1 calc R . . . .
O3 O 0.6993(5) 0.2306(2) 1.1748(9) 0.103(2) Uani 1 1 d D U . . .
C7 C 0.6634(5) 0.6084(2) 1.0702(9) 0.0537(19) Uani 1 1 d . U . . .
H7 H 0.6909 0.6068 1.1689 0.064 Uiso 1 1 calc R . . . .
C3 C 0.6248(5) 0.6425(2) 0.8380(9) 0.059(2) Uani 1 1 d . U . . .
H3A H 0.6244 0.6643 0.7806 0.070 Uiso 1 1 calc R . . . .
C2 C 0.6668(4) 0.64068(18) 0.9834(9) 0.0498(17) Uani 1 1 d D U . . .
C13 C 0.5148(6) 0.3114(2) 0.9581(10) 0.069(2) Uani 1 1 d . U . . .
H13 H 0.4650 0.3160 0.9391 0.083 Uiso 1 1 calc R . . . .
C12 C 0.5593(5) 0.33540(18) 0.8948(8) 0.0524(14) Uani 1 1 d . U . . .
C11 C 0.5295(4) 0.36911(17) 0.8093(8) 0.0428(14) Uani 1 1 d . U . . .
C15 C 0.6090(6) 0.2731(2) 1.0657(10) 0.0719(18) Uani 1 1 d D U . . .
C14 C 0.5408(6) 0.2820(2) 1.0455(11) 0.085(3) Uani 1 1 d . U . . .
H14 H 0.5096 0.2678 1.0922 0.102 Uiso 1 1 calc R . . . .
C17 C 0.6318(6) 0.3273(2) 0.9194(10) 0.071(2) Uani 1 1 d . U . . .
H17 H 0.6638 0.3426 0.8795 0.086 Uiso 1 1 calc R . . . .
C16 C 0.6572(6) 0.2948(2) 1.0075(10) 0.077(2) Uani 1 1 d . U . . .
H16 H 0.7062 0.2885 1.0252 0.092 Uiso 1 1 calc R . . . .
C1 C 0.7089(6) 0.6754(2) 1.0500(11) 0.073(3) Uani 1 1 d D U . A 1
C18 C 0.6367(7) 0.2389(3) 1.1634(14) 0.102(3) Uani 1 1 d D U . . .
O4 O 0.6008(6) 0.2237(3) 1.2419(14) 0.186(5) Uani 1 1 d D U . . .
H3 H 0.719(2) 0.214(2) 1.231(11) 0.16(6) Uiso 1 1 d D . . . .
Cu1 Cu 0.7500 0.7500 1.0000 0.1721(15) Uani 1 2 d S TU P A 1
O1 O 0.7031(6) 0.7035(2) 0.9677(9) 0.144(3) Uani 1 1 d . U . A 1
O5 O 0.8535(13) 0.7221(5) 0.938(2) 0.176(6) Uani 0.5 1 d . U . A 1
H5A H 0.8914 0.7070 1.0034 0.263 Uiso 0.5 1 d R . . A 1
H5B H 0.8675 0.7212 0.8362 0.263 Uiso 0.5 1 d R . . A 1

loop_
_atom_site_aniso_label
_atom_site_aniso_U_11
_atom_site_aniso_U_22
_atom_site_aniso_U_33
_atom_site_aniso_U_23
_atom_site_aniso_U_13
_atom_site_aniso_U_12
S2 0.0654(11) 0.0149(8) 0.0305(9) 0.0022(6) -0.0075(8) 0.0057(7)
S1 0.0555(11) 0.0099(7) 0.0434(11) -0.0026(6) -0.0089(9) -0.0015(7)
C8 0.050(2) 0.0111(14) 0.032(2) -0.0006(12) 0.007(2) 0.0008(12)
C10 0.043(3) 0.0123(15) 0.019(3) 0.000 0.006(2) 0.000
C9 0.043(3) 0.0124(15) 0.024(3) 0.000 0.004(2) 0.000
O2 0.135(4) 0.050(3) 0.063(3) -0.006(2) 0.001(3) -0.044(3)
C6 0.064(3) 0.022(2) 0.038(2) -0.0036(16) 0.007(2) -0.009(2)
C5 0.065(3) 0.0165(16) 0.039(2) -0.0045(14) 0.008(2) -0.0070(17)
C4 0.080(4) 0.0177(18) 0.039(2) -0.0035(15) 0.011(2) -0.010(2)
O3 0.153(4) 0.079(4) 0.078(5) 0.034(4) 0.023(3) 0.046(3)
C7 0.082(4) 0.031(2) 0.045(2) -0.0060(17) 0.005(3) -0.021(2)
C3 0.100(4) 0.025(2) 0.049(2) -0.0048(18) 0.008(3) -0.022(2)
C2 0.081(4) 0.0266(19) 0.044(2) -0.0099(16) 0.017(2) -0.014(2)
C13 0.116(3) 0.028(3) 0.060(4) 0.011(3) 0.010(3) 0.009(2)
C12 0.108(3) 0.0163(17) 0.028(3) -0.0046(17) 0.000(2) 0.0105(17)
C11 0.076(3) 0.0158(15) 0.033(3) -0.0023(13) 0.001(2) 0.0022(14)
C15 0.132(3) 0.035(3) 0.046(4) -0.001(2) 0.010(3) 0.020(2)
C14 0.134(4) 0.041(3) 0.080(5) 0.026(4) 0.018(3) 0.021(2)
C17 0.108(3) 0.043(3) 0.059(4) 0.011(3) 0.005(3) 0.018(2)
C16 0.127(3) 0.043(3) 0.057(4) 0.011(3) 0.009(3) 0.025(2)
C1 0.121(5) 0.038(2) 0.057(3) -0.0111(19) 0.008(3) -0.035(3)
C18 0.151(4) 0.061(4) 0.095(6) 0.035(4) 0.026(4) 0.037(3)
O4 0.185(5) 0.163(7) 0.230(10) 0.149(8) 0.088(6) 0.084(5)
Cu1 0.284(4) 0.0675(15) 0.137(2) 0.0131(14) -0.028(2) -0.0909(19)
O1 0.253(5) 0.056(2) 0.091(4) 0.014(2) -0.047(4) -0.079(3)
O5 0.271(6) 0.086(8) 0.141(15) 0.007(8) -0.032(7) -0.088(5)

loop_
_atom_type_symbol
_atom_type_description
_atom_type_scat_dispersion_real
_atom_type_scat_dispersion_imag
_atom_type_scat_source
C C 0.0033 0.0016 'International Tables Vol C Tables 4.2.6.8 and 6.1.1.4'
H H 0.0000 0.0000 'International Tables Vol C Tables 4.2.6.8 and 6.1.1.4'
Cu Cu 0.3201 1.2651 'International Tables Vol C Tables 4.2.6.8 and 6.1.1.4'
O O 0.0106 0.0060 'International Tables Vol C Tables 4.2.6.8 and 6.1.1.4'
S S 0.1246 0.1234 'International Tables Vol C Tables 4.2.6.8 and 6.1.1.4'

loop_
_geom_angle_atom_site_label_1
_geom_angle_atom_site_label_2
_geom_angle_atom_site_label_3
_geom_angle
_geom_angle_site_symmetry_1
_geom_angle_site_symmetry_3
_geom_angle_publ_flag
C11 S2 C10 96.2(3) . . ?
C9 S1 C8 95.4(3) . . ?
C8 C8 S1 117.1(2) 2_656 . ?
C8 C8 C5 128.7(4) 2_656 . ?
C5 C8 S1 114.2(5) . . ?
S2 C10 S2 114.1(4) 2_656 . ?
C9 C10 S2 123.0(2) . . ?
C9 C10 S2 123.0(2) . 2_656 ?
S1 C9 S1 115.0(4) 2_656 . ?
C10 C9 S1 122.5(2) . 2_656 ?
C10 C9 S1 122.5(2) . . ?
C7 C6 C5 121.6(7) . . ?
C6 C5 C8 120.9(6) . . ?
C6 C5 C4 117.1(6) . . ?
C4 C5 C8 121.9(7) . . ?
C3 C4 C5 121.6(7) . . ?
C6 C7 C2 120.2(7) . . ?
C4 C3 C2 120.7(7) . . ?
C7 C2 C1 121.9(7) . . ?
C3 C2 C7 118.7(7) . . ?
C3 C2 C1 119.1(7) . . ?
C14 C13 C12 122.4(10) . . ?
C13 C12 C11 120.8(8) . . ?
C17 C12 C13 117.7(8) . . ?
C17 C12 C11 121.5(8) . . ?
C12 C11 S2 118.3(5) . . ?
C11 C11 S2 116.8(2) 2_656 . ?
C11 C11 C12 124.5(4) 2_656 . ?
C14 C15 C16 121.1(8) . . ?
C14 C15 C18 119.4(10) . . ?
C16 C15 C18 119.4(10) . . ?
C15 C14 C13 120.7(10) . . ?
C12 C17 C16 118.5(9) . . ?
C15 C16 C17 119.5(10) . . ?
O2 C1 C2 117.0(8) . . ?
O2 C1 O1 126.2(8) . . ?
O1 C1 C2 116.6(8) . . ?
O3 C18 C15 117.8(11) . . ?
O4 C18 O3 119.7(9) . . ?
O4 C18 C15 121.9(11) . . ?
O1 Cu1 O1 180.0 7_667 . ?
O1 Cu1 O5 91.4(5) 7_667 . ?
O1 Cu1 O5 91.4(5) . 7_667 ?
O1 Cu1 O5 88.6(5) . . ?
O1 Cu1 O5 88.6(5) 7_667 7_667 ?
O5 Cu1 O5 180.0(6) . 7_667 ?
C1 O1 Cu1 129.9(7) . . ?

loop_
_geom_bond_atom_site_label_1
_geom_bond_atom_site_label_2
_geom_bond_distance
_geom_bond_site_symmetry_2
_geom_bond_publ_flag
S2 C10 1.757(4) . ?
S2 C11 1.746(6) . ?
S1 C8 1.755(6) . ?
S1 C9 1.750(5) . ?
C8 C8 1.351(13) 2_656 ?
C8 C5 1.485(8) . ?
C10 S2 1.757(4) 2_656 ?
C10 C9 1.340(11) . ?
C9 S1 1.750(5) 2_656 ?
O2 C1 1.190(10) . ?
C6 C5 1.385(9) . ?
C6 C7 1.374(9) . ?
C5 C4 1.397(9) . ?
C4 C3 1.359(9) . ?
O3 C18 1.197(11) . ?
C7 C2 1.391(10) . ?
C3 C2 1.380(10) . ?
C2 C1 1.524(8) . ?
C13 C12 1.387(11) . ?
C13 C14 1.340(11) . ?
C12 C11 1.470(9) . ?
C12 C17 1.365(12) . ?
C11 C11 1.374(14) 2_656 ?
C15 C14 1.296(13) . ?
C15 C16 1.367(13) . ?
C15 C18 1.525(8) . ?
C17 C16 1.424(11) . ?
C1 O1 1.231(11) . ?
C18 O4 1.190(13) . ?
Cu1 O1 1.868(7) 7_667 ?
Cu1 O1 1.868(6) . ?
Cu1 O5 2.34(3) . ?
Cu1 O5 2.34(3) 7_667 ?

loop_
_smtbx_masks_void_nr
_smtbx_masks_void_average_x
_smtbx_masks_void_average_y
_smtbx_masks_void_average_z
_smtbx_masks_void_volume
_smtbx_masks_void_count_electrons
_smtbx_masks_void_content
1 0.000 0.500 -0.955 1447.9 46.2 '1(C6H12) and 0.5(NH2(CH3)2)'
2 0.500 0.000 -0.656 1447.9 46.2 1(C6H12)
